data_1502769
loop_
_publ_author_name
'Das, Amrita'
'Choudhury, Somnath Ray'
'Dey, Biswajit'
'Yalamanchili, Sampath Kumar'
'Helliwell, Madeleine'
'Gamez, Patrick'
'Mukhopadhyay, Subrata'
'Estarellas, Carolina'
'Frontera, Antonio'

_publ_contact_author
; 
    Madeleine Helliwell 
;
_publ_section_title
;
 Supramolecular assembly of Mg(II) complexes directed by associative lone
 pair-pi/pi-pi/pi-anion-pi/pi-lone pair interactions.
;
_journal_issue 15
_journal_name_full 'The journal of physical chemistry. B'
_journal_page_first 4998
_journal_page_last 5009
_journal_paper_doi 10.1021/jp911884x
_journal_volume 114
_journal_year 2010
_chemical_formula_moiety 'C6 H8 Mg O10, 2(C6 H9 N2), 4(H2 O)'
_chemical_formula_sum 'C18 H34 Mg N4 O14'
_chemical_formula_weight 554.80
_chemical_name_systematic
; 
 ? 
;
_space_group_IT_number 2
_symmetry_cell_setting triclinic
_symmetry_space_group_name_Hall '-P 1'
_symmetry_space_group_name_H-M 'P -1'
_atom_sites_solution_hydrogens geom
_atom_sites_solution_primary direct
_atom_sites_solution_secondary difmap
_audit_creation_method SHELXL-97
_cell_angle_alpha 93.370(8)
_cell_angle_beta 93.118(8)
_cell_angle_gamma 112.237(7)
_cell_formula_units_Z 1
_cell_length_a 7.534(3)
_cell_length_b 9.052(4)
_cell_length_c 10.428(4)
_cell_measurement_reflns_used 527
_cell_measurement_temperature 100(2)
_cell_measurement_theta_max 25.64
_cell_measurement_theta_min 2.44
_cell_volume 654.9(5)
_computing_cell_refinement 'Bruker SMART'
_computing_data_collection 'Bruker SMART'
_computing_data_reduction 'Bruker SAINT'
_computing_molecular_graphics 'Bruker SHELXTL'
_computing_publication_material 'Bruker SHELXTL'
_computing_structure_refinement 'SHELXL-97 (Sheldrick, 1997)'
_computing_structure_solution 'SHELXS-97 (Sheldrick, 1990)'
_diffrn_ambient_temperature 100(2)
_diffrn_measured_fraction_theta_full 0.980
_diffrn_measured_fraction_theta_max 0.980
_diffrn_measurement_device_type 'CCD area detector'
_diffrn_measurement_method 'phi and omega scans'
_diffrn_radiation_monochromator graphite
_diffrn_radiation_source 'fine-focus sealed tube'
_diffrn_radiation_type MoK\a
_diffrn_radiation_wavelength 0.71073
_diffrn_reflns_av_R_equivalents 0.0609
_diffrn_reflns_av_sigmaI/netI 0.0798
_diffrn_reflns_limit_h_max 7
_diffrn_reflns_limit_h_min -8
_diffrn_reflns_limit_k_max 10
_diffrn_reflns_limit_k_min -8
_diffrn_reflns_limit_l_max 10
_diffrn_reflns_limit_l_min -12
_diffrn_reflns_number 3265
_diffrn_reflns_theta_full 25.03
_diffrn_reflns_theta_max 25.03
_diffrn_reflns_theta_min 1.96
_exptl_absorpt_coefficient_mu 0.142
_exptl_absorpt_correction_type none
_exptl_crystal_colour colourless
_exptl_crystal_density_diffrn 1.407
_exptl_crystal_density_method 'not measured'
_exptl_crystal_description irregular
_exptl_crystal_F_000 294
_exptl_crystal_size_max 0.40
_exptl_crystal_size_mid 0.25
_exptl_crystal_size_min 0.25
_refine_diff_density_max 0.351
_refine_diff_density_min -0.389
_refine_diff_density_rms 0.070
_refine_ls_extinction_method none
_refine_ls_goodness_of_fit_ref 1.002
_refine_ls_hydrogen_treatment mixed
_refine_ls_matrix_type full
_refine_ls_number_parameters 206
_refine_ls_number_reflns 2260
_refine_ls_number_restraints 0
_refine_ls_restrained_S_all 1.002
_refine_ls_R_factor_all 0.0720
_refine_ls_R_factor_gt 0.0529
_refine_ls_shift/su_max 0.000
_refine_ls_shift/su_mean 0.000
_refine_ls_structure_factor_coef Fsqd
_refine_ls_weighting_details 'calc w=1/[\s^2^(Fo^2^)+(0.0710P)^2^+0.0000P] where P=(Fo^2^+2Fc^2^)/3'
_refine_ls_weighting_scheme calc
_refine_ls_wR_factor_gt 0.1298
_refine_ls_wR_factor_ref 0.1388
_reflns_number_gt 1736
_reflns_number_total 2260
_reflns_threshold_expression >2sigma(I)
_cod_data_source_file jp911884x_si_002.cif
_cod_data_source_block m9m
_cod_depositor_comments
;
The following automatic conversions were performed:

'_symmetry_cell_setting' value 'Triclinic' changed to 'triclinic'
according to /home/saulius/struct/CIF-dictionaries/cif_core.dic
dictionary named 'cif_core.dic' version 2.4.2 from 2011-04-26.

Automatic conversion script
Id: cif_fix_values 1715 2011-07-08 13:25:40Z adriana 
;
_cod_original_cell_volume 654.8(5)
_cod_original_sg_symbol_Hall -P1
_cod_original_sg_symbol_H-M P-1
_cod_database_code 1502769

loop_
_symmetry_equiv_pos_as_xyz
'x, y, z'
'-x, -y, -z'

loop_
_atom_site_label
_atom_site_type_symbol
_atom_site_fract_x
_atom_site_fract_y
_atom_site_fract_z
_atom_site_U_iso_or_equiv
_atom_site_adp_type
_atom_site_occupancy
_atom_site_symmetry_multiplicity
_atom_site_calc_flag
_atom_site_refinement_flags
Mg1 Mg 0.0000 0.0000 0.0000 0.0175(3) Uani 1 2 d S
O1 O 0.0769(3) 0.1332(2) 0.17901(18) 0.0240(5) Uani 1 1 d .
O2 O 0.1171(3) 0.2075(2) -0.08466(18) 0.0206(5) Uani 1 1 d .
O3 O 0.2181(3) 0.3624(2) 0.30264(18) 0.0243(5) Uani 1 1 d .
O4 O 0.2652(3) 0.4707(2) -0.09066(18) 0.0221(5) Uani 1 1 d .
O5 O 0.2687(3) -0.0111(3) 0.0155(2) 0.0331(6) Uani 1 1 d .
H1O H 0.379(6) 0.074(5) -0.001(4) 0.069(13) Uiso 1 1 d .
H2O H 0.306(5) -0.079(5) 0.040(4) 0.056(13) Uiso 1 1 d .
C1 C 0.1323(4) 0.2851(3) 0.1993(3) 0.0194(6) Uani 1 1 d .
C2 C 0.0894(4) 0.3762(3) 0.0927(3) 0.0202(6) Uani 1 1 d .
H2A H 0.1463 0.4920 0.1211 0.024 Uiso 1 1 calc R
H2B H -0.0517 0.3444 0.0796 0.024 Uiso 1 1 calc R
C3 C 0.1639(4) 0.3504(3) -0.0361(3) 0.0180(6) Uani 1 1 d .
N1 N 0.1765(4) -0.0377(3) 0.3716(3) 0.0231(6) Uani 1 1 d .
H1N H 0.148(4) 0.007(4) 0.314(3) 0.022(9) Uiso 1 1 d .
N2 N 0.2598(4) 0.1918(3) 0.5091(3) 0.0255(6) Uani 1 1 d .
H2N H 0.232(5) 0.241(4) 0.439(4) 0.050(11) Uiso 1 1 d .
H3N H 0.322(5) 0.248(4) 0.586(3) 0.035(9) Uiso 1 1 d .
C4 C 0.2398(4) 0.0389(3) 0.4897(3) 0.0202(6) Uani 1 1 d .
C5 C 0.2805(4) -0.0469(3) 0.5884(3) 0.0231(7) Uani 1 1 d .
H5 H 0.3240 0.0049 0.6726 0.028 Uiso 1 1 calc R
C6 C 0.2581(4) -0.2041(3) 0.5642(3) 0.0243(7) Uani 1 1 d .
C7 C 0.1925(4) -0.2776(3) 0.4379(3) 0.0272(7) Uani 1 1 d .
H7 H 0.1774 -0.3857 0.4182 0.033 Uiso 1 1 calc R
C8 C 0.1512(4) -0.1951(3) 0.3454(3) 0.0264(7) Uani 1 1 d .
H8 H 0.1043 -0.2463 0.2613 0.032 Uiso 1 1 calc R
C9 C 0.3031(5) -0.2952(4) 0.6681(3) 0.0328(8) Uani 1 1 d .
H9A H 0.3456 -0.2260 0.7488 0.049 Uiso 1 1 calc R
H9B H 0.4056 -0.3301 0.6432 0.049 Uiso 1 1 calc R
H9C H 0.1876 -0.3891 0.6802 0.049 Uiso 1 1 calc R
O6 O 0.5342(3) 0.6345(2) 0.2587(2) 0.0232(5) Uani 1 1 d .
H3O H 0.598(5) 0.608(4) 0.218(3) 0.035(11) Uiso 1 1 d .
H4O H 0.433(5) 0.548(4) 0.272(3) 0.027(9) Uiso 1 1 d .
O7 O 0.5830(3) 0.2414(2) -0.0492(2) 0.0239(5) Uani 1 1 d .
H5O H 0.643(6) 0.325(5) 0.004(4) 0.055(12) Uiso 1 1 d .
H6O H 0.540(6) 0.268(4) -0.130(4) 0.060(12) Uiso 1 1 d .

loop_
_atom_site_aniso_label
_atom_site_aniso_U_11
_atom_site_aniso_U_22
_atom_site_aniso_U_33
_atom_site_aniso_U_23
_atom_site_aniso_U_13
_atom_site_aniso_U_12
Mg1 0.0190(7) 0.0126(7) 0.0223(8) 0.0002(5) 0.0005(5) 0.0082(6)
O1 0.0345(12) 0.0140(10) 0.0241(11) -0.0005(8) 0.0008(9) 0.0106(9)
O2 0.0244(11) 0.0139(10) 0.0248(11) -0.0014(8) 0.0012(8) 0.0092(9)
O3 0.0311(12) 0.0172(10) 0.0233(12) -0.0032(9) -0.0012(9) 0.0090(9)
O4 0.0244(11) 0.0146(10) 0.0276(12) 0.0012(8) 0.0028(9) 0.0077(9)
O5 0.0200(12) 0.0190(12) 0.0655(17) 0.0109(11) 0.0051(11) 0.0120(11)
C1 0.0153(14) 0.0176(15) 0.0250(17) 0.0003(12) 0.0034(12) 0.0060(12)
C2 0.0204(15) 0.0141(14) 0.0265(16) -0.0002(11) 0.0016(12) 0.0075(12)
C3 0.0158(14) 0.0161(14) 0.0245(16) 0.0021(12) -0.0017(12) 0.0090(12)
N1 0.0274(14) 0.0201(13) 0.0246(15) 0.0014(11) -0.0022(11) 0.0129(11)
N2 0.0338(16) 0.0208(14) 0.0232(15) -0.0005(12) -0.0028(12) 0.0131(12)
C4 0.0174(15) 0.0203(15) 0.0234(16) -0.0004(12) 0.0003(12) 0.0085(12)
C5 0.0206(15) 0.0241(16) 0.0235(16) -0.0003(12) -0.0011(12) 0.0082(13)
C6 0.0194(15) 0.0257(16) 0.0320(18) 0.0066(13) 0.0050(13) 0.0122(13)
C7 0.0304(18) 0.0213(16) 0.0331(19) -0.0020(13) 0.0010(14) 0.0144(14)
C8 0.0334(18) 0.0225(15) 0.0262(17) -0.0042(13) -0.0019(13) 0.0154(14)
C9 0.0365(19) 0.0322(17) 0.0353(19) 0.0083(14) 0.0051(15) 0.0184(15)
O6 0.0230(12) 0.0192(12) 0.0279(13) -0.0013(9) 0.0050(10) 0.0087(10)
O7 0.0240(12) 0.0152(11) 0.0336(14) 0.0005(10) -0.0028(10) 0.0096(9)

loop_
_atom_type_symbol
_atom_type_description
_atom_type_scat_dispersion_real
_atom_type_scat_dispersion_imag
_atom_type_scat_source
C C 0.0033 0.0016 'International Tables Vol C Tables 4.2.6.8 and 6.1.1.4'
H H 0.0000 0.0000 'International Tables Vol C Tables 4.2.6.8 and 6.1.1.4'
N N 0.0061 0.0033 'International Tables Vol C Tables 4.2.6.8 and 6.1.1.4'
O O 0.0106 0.0060 'International Tables Vol C Tables 4.2.6.8 and 6.1.1.4'
Mg Mg 0.0486 0.0363 'International Tables Vol C Tables 4.2.6.8 and 6.1.1.4'

loop_
_geom_angle_atom_site_label_1
_geom_angle_atom_site_label_2
_geom_angle_atom_site_label_3
_geom_angle
_geom_angle_site_symmetry_1
_geom_angle_site_symmetry_3
O2 Mg1 O2 180.0 2 .
O2 Mg1 O5 88.43(9) 2 2
O2 Mg1 O5 91.57(9) . 2
O2 Mg1 O5 91.57(9) 2 .
O2 Mg1 O5 88.43(9) . .
O5 Mg1 O5 180.0 2 .
O2 Mg1 O1 88.55(8) 2 2
O2 Mg1 O1 91.45(8) . 2
O5 Mg1 O1 86.79(9) 2 2
O5 Mg1 O1 93.21(9) . 2
O2 Mg1 O1 91.45(8) 2 .
O2 Mg1 O1 88.55(8) . .
O5 Mg1 O1 93.21(8) 2 .
O5 Mg1 O1 86.79(9) . .
O1 Mg1 O1 180.0 2 .
C1 O1 Mg1 126.52(18) . .
C3 O2 Mg1 128.83(18) . .
Mg1 O5 H1O 122(2) . .
Mg1 O5 H2O 132(3) . .
H1O O5 H2O 105(4) . .
O3 C1 O1 123.7(3) . .
O3 C1 C2 118.2(2) . .
O1 C1 C2 118.1(2) . .
C1 C2 C3 115.1(2) . .
C1 C2 H2A 108.5 . .
C3 C2 H2A 108.5 . .
C1 C2 H2B 108.5 . .
C3 C2 H2B 108.5 . .
H2A C2 H2B 107.5 . .
O4 C3 O2 123.0(3) . .
O4 C3 C2 118.9(2) . .
O2 C3 C2 118.0(2) . .
C4 N1 C8 121.8(3) . .
C4 N1 H1N 121(2) . .
C8 N1 H1N 117(2) . .
C4 N2 H2N 118(2) . .
C4 N2 H3N 118.2(19) . .
H2N N2 H3N 123(3) . .
N2 C4 N1 118.9(3) . .
N2 C4 C5 122.8(3) . .
N1 C4 C5 118.4(3) . .
C6 C5 C4 120.9(3) . .
C6 C5 H5 119.6 . .
C4 C5 H5 119.6 . .
C5 C6 C7 118.1(3) . .
C5 C6 C9 121.2(3) . .
C7 C6 C9 120.8(3) . .
C8 C7 C6 120.4(3) . .
C8 C7 H7 119.8 . .
C6 C7 H7 119.8 . .
C7 C8 N1 120.5(3) . .
C7 C8 H8 119.8 . .
N1 C8 H8 119.8 . .
C6 C9 H9A 109.5 . .
C6 C9 H9B 109.5 . .
H9A C9 H9B 109.5 . .
C6 C9 H9C 109.5 . .
H9A C9 H9C 109.5 . .
H9B C9 H9C 109.5 . .
H3O O6 H4O 108(3) . .
H5O O7 H6O 112(3) . .

loop_
_geom_bond_atom_site_label_1
_geom_bond_atom_site_label_2
_geom_bond_distance
_geom_bond_site_symmetry_2
Mg1 O2 2.0274(19) 2
Mg1 O2 2.0275(19) .
Mg1 O5 2.062(2) 2
Mg1 O5 2.062(2) .
Mg1 O1 2.089(2) 2
Mg1 O1 2.089(2) .
O1 C1 1.277(3) .
O2 C3 1.270(3) .
O3 C1 1.250(3) .
O4 C3 1.258(3) .
O5 H1O 0.93(5) .
O5 H2O 0.82(4) .
C1 C2 1.514(4) .
C2 C3 1.522(4) .
C2 H2A 0.9900 .
C2 H2B 0.9900 .
N1 C4 1.345(4) .
N1 C8 1.373(4) .
N1 H1N 0.81(3) .
N2 C4 1.336(4) .
N2 H2N 0.94(4) .
N2 H3N 0.92(3) .
C4 C5 1.413(4) .
C5 C6 1.375(4) .
C5 H5 0.9500 .
C6 C7 1.414(4) .
C6 C9 1.498(4) .
C7 C8 1.345(4) .
C7 H7 0.9500 .
C8 H8 0.9500 .
C9 H9A 0.9800 .
C9 H9B 0.9800 .
C9 H9C 0.9800 .
O6 H3O 0.75(4) .
O6 H4O 0.89(3) .
O7 H5O 0.86(4) .
O7 H6O 0.96(4) .

loop_
_geom_hbond_atom_site_label_D
_geom_hbond_atom_site_label_H
_geom_hbond_atom_site_label_A
_geom_hbond_distance_DH
_geom_hbond_distance_HA
_geom_hbond_distance_DA
_geom_hbond_angle_DHA
_geom_hbond_site_symmetry_A
O5 H1O O7 0.93(5) 1.82(5) 2.747(3) 174(4) .
O5 H2O O7 0.82(4) 1.95(4) 2.743(3) 164(4) 2_655
N1 H1N O1 0.81(3) 2.03(3) 2.840(3) 175(3) .
N2 H2N O3 0.94(4) 1.86(4) 2.793(4) 171(3) .
N2 H3N O6 0.92(3) 1.92(4) 2.835(4) 177(3) 2_666
O6 H3O O4 0.75(4) 1.98(4) 2.728(3) 172(4) 2_665
O6 H4O O3 0.89(3) 1.90(3) 2.786(3) 179(3) .
O7 H5O O4 0.86(4) 1.87(4) 2.710(3) 165(4) 2_665
O7 H6O O6 0.96(4) 1.83(4) 2.764(3) 165(3) 2_665

loop_
_geom_torsion_atom_site_label_1
_geom_torsion_atom_site_label_2
_geom_torsion_atom_site_label_3
_geom_torsion_atom_site_label_4
_geom_torsion
_geom_torsion_site_symmetry_1
O2 Mg1 O1 C1 -166.9(2) 2
O2 Mg1 O1 C1 13.1(2) .
O5 Mg1 O1 C1 -78.4(2) 2
O5 Mg1 O1 C1 101.6(2) .
O1 Mg1 O1 C1 78(5) 2
O2 Mg1 O2 C3 21(8) 2
O5 Mg1 O2 C3 78.0(2) 2
O5 Mg1 O2 C3 -102.0(2) .
O1 Mg1 O2 C3 164.8(2) 2
O1 Mg1 O2 C3 -15.2(2) .
Mg1 O1 C1 O3 -162.72(19) .
Mg1 O1 C1 C2 18.0(3) .
O3 C1 C2 C3 125.1(3) .
O1 C1 C2 C3 -55.6(3) .
Mg1 O2 C3 O4 167.46(18) .
Mg1 O2 C3 C2 -14.1(3) .
C1 C2 C3 O4 -127.8(3) .
C1 C2 C3 O2 53.7(3) .
C8 N1 C4 N2 -179.4(3) .
C8 N1 C4 C5 -0.1(4) .
N2 C4 C5 C6 -180.0(3) .
N1 C4 C5 C6 0.7(4) .
C4 C5 C6 C7 -0.2(4) .
C4 C5 C6 C9 179.3(3) .
C5 C6 C7 C8 -0.9(4) .
C9 C6 C7 C8 179.6(3) .
C6 C7 C8 N1 1.5(4) .
C4 N1 C8 C7 -1.0(4) .
